data_1566165
loop_
_publ_author_name
'Meaney, Keith'
'Goddard, Richard'
'Bronger, Raymond P.J.'
'Guiry, Patrick J.'

_publ_section_title
;
 The preparation of ferrocene-containing phosphinamine ligands possessing
 central and planar chirality and their application in palladium-catalysed
 allylic substitution
;
_journal_name_full Tetrahedron
_journal_page_first 132088
_journal_paper_doi 10.1016/j.tet.2021.132088
_journal_volume 90
_journal_year 2021
_chemical_absolute_configuration rmad
_chemical_formula_moiety 'C30 H36 Fe N P Si'
_chemical_formula_sum 'C30 H36 Fe N P Si'
_chemical_formula_weight 525.51
_chemical_melting_point 400.0(10)
_chemical_name_systematic
;
 2-[(2R)-1-methylpyrrolidin-2-yl]-
 (3S)-trimethylsilyl-(1R)-ferrocenyldiphenylphosphine
;
_chemical_properties_physical none
_space_group_crystal_system monoclinic
_space_group_IT_number 4
_space_group_name_Hall 'P 2yb'
_space_group_name_H-M_alt 'P 1 21 1'
_atom_sites_solution_hydrogens geom
_atom_sites_solution_primary direct
_atom_sites_solution_secondary difmap
_cell_angle_alpha 90
_cell_angle_beta 98.5640(10)
_cell_angle_gamma 90
_cell_formula_units_Z 4
_cell_length_a 7.23440(10)
_cell_length_b 17.3214(3)
_cell_length_c 22.1734(5)
_cell_measurement_reflns_used 32078
_cell_measurement_temperature 100(2)
_cell_measurement_theta_max 26.73
_cell_measurement_theta_min 1.0
_cell_volume 2747.57(9)
_computing_cell_refinement 'Denzo / Scalepack (Otwinowski 1997)'
_computing_data_collection 'Collect software (Nonius, 1998)'
_computing_data_reduction 'Denzo / Scalepack (Otwinowski 1997)'
_computing_molecular_graphics 'DIAMOND (Crystal Impact GbR, 1997-2014)'
_computing_structure_refinement 'SHELXL (G. M. Sheldrick, 2015)'
_computing_structure_solution 'SHELXS-97 (Sheldrick, 1990)'
_diffrn_ambient_temperature 100(2)
_diffrn_measured_fraction_theta_full 0.987
_diffrn_measured_fraction_theta_max 0.983
_diffrn_measurement_device_type 'Nonius KappaCCD'
_diffrn_measurement_method 'CCD \w-scan'
_diffrn_radiation_monochromator graphite
_diffrn_radiation_source '0.3 mm focus rotating anode'
_diffrn_radiation_type MoK\a
_diffrn_radiation_wavelength 0.71073
_diffrn_reflns_av_R_equivalents 0.0722
_diffrn_reflns_av_unetI/netI 0.1686
_diffrn_reflns_Laue_measured_fraction_full 0.987
_diffrn_reflns_Laue_measured_fraction_max 0.983
_diffrn_reflns_limit_h_max 9
_diffrn_reflns_limit_h_min -9
_diffrn_reflns_limit_k_max 21
_diffrn_reflns_limit_k_min -20
_diffrn_reflns_limit_l_max 28
_diffrn_reflns_limit_l_min -20
_diffrn_reflns_number 15027
_diffrn_reflns_point_group_measured_fraction_full 0.901
_diffrn_reflns_point_group_measured_fraction_max 0.873
_diffrn_reflns_theta_full 25.242
_diffrn_reflns_theta_max 26.743
_diffrn_reflns_theta_min 5.474
_diffrn_standards_decay_% 0.0
_diffrn_standards_interval_time 0
_diffrn_standards_number 0
_exptl_absorpt_coefficient_mu 0.669
_exptl_absorpt_correction_T_max 0.9732
_exptl_absorpt_correction_T_min 0.9573
_exptl_absorpt_correction_type gaussian
_exptl_absorpt_process_details 'SADABS (Bruker AXS, 2012)'
_exptl_crystal_colour orange-yellow
_exptl_crystal_density_diffrn 1.270
_exptl_crystal_density_method none
_exptl_crystal_description prism
_exptl_crystal_F_000 1112
_exptl_crystal_recrystallization_method 'Re-crystallisation from solvent:  ethanol'
_exptl_crystal_size_max 0.06
_exptl_crystal_size_mid 0.06
_exptl_crystal_size_min 0.05
_refine_diff_density_max 0.554
_refine_diff_density_min -0.433
_refine_diff_density_rms 0.096
_refine_ls_abs_structure_details
;
 Flack x determined using 2007 quotients [(I+)-(I-)]/[(I+)+(I-)]
 (Parsons, Flack and Wagner, Acta Cryst. B69 (2013) 249-259).
;
_refine_ls_abs_structure_Flack -0.03(2)
_refine_ls_extinction_coef .
_refine_ls_extinction_method none
_refine_ls_goodness_of_fit_ref 1.031
_refine_ls_hydrogen_treatment constr
_refine_ls_matrix_type full
_refine_ls_number_parameters 613
_refine_ls_number_reflns 10191
_refine_ls_number_restraints 1
_refine_ls_restrained_S_all 1.031
_refine_ls_R_factor_all 0.1390
_refine_ls_R_factor_gt 0.0791
_refine_ls_shift/su_max 0.000
_refine_ls_shift/su_mean 0.000
_refine_ls_structure_factor_coef Fsqd
_refine_ls_weighting_details 'w=1/[\s^2^(Fo^2^)+5.2389P] where P=(Fo^2^+2Fc^2^)/3'
_refine_ls_weighting_scheme calc
_refine_ls_wR_factor_gt 0.1276
_refine_ls_wR_factor_ref 0.1506
_reflns_Friedel_coverage 0.717
_reflns_Friedel_fraction_full 0.809
_reflns_Friedel_fraction_max 0.755
_reflns_number_gt 6667
_reflns_number_total 10191
_reflns_threshold_expression 'I > 2\s(I)'
_cod_data_source_file Tetrahedron-2021-90-132088.cif
_cod_data_source_block 4033
_cod_depositor_comments
;
The following automatic conversions were performed:

data item '_chemical_melting_point' value '399-401' was changed to
'400.0(10)' -- the average value was taken and precision was
estimated.

data item '_exptl_crystal_density_meas' value 'none' was changed to
'?' -- the value is perceived as not measured.

Automatic conversion script
Id: cif_fix_values 8738 2021-04-28 16:35:53Z antanas 
;
_cod_original_sg_symbol_H-M 'P 21'
_cod_database_code 1566165
_shelx_space_group_comment
;
The symmetry employed for this shelxl refinement is uniquely defined
by the following loop, which should always be used as a source of
symmetry information in preference to the above space-group names.
They are only intended as comments.
;
_shelx_estimated_absorpt_t_min 0.961
_shelx_estimated_absorpt_t_max 0.967

loop_
_space_group_symop_operation_xyz
'x, y, z'
'-x, y+1/2, -z'

loop_
_atom_site_label
_atom_site_type_symbol
_atom_site_fract_x
_atom_site_fract_y
_atom_site_fract_z
_atom_site_U_iso_or_equiv
_atom_site_adp_type
_atom_site_occupancy
_atom_site_site_symmetry_order
_atom_site_calc_flag
_atom_site_refinement_flags_posn
_atom_site_refinement_flags_adp
_atom_site_refinement_flags_occupancy
_atom_site_disorder_assembly
_atom_site_disorder_group
C1 C 0.4244(13) 0.3176(5) 0.0374(4) 0.023(2) Uani 1 1 d . . . . .
H1 H 0.441073 0.268975 0.014530 0.027 Uiso 1 1 calc R U . . .
C2 C 0.2116(13) 0.3374(6) 0.0297(5) 0.028(2) Uani 1 1 d . . . . .
H2A H 0.176178 0.356819 0.068380 0.033 Uiso 1 1 calc R U . . .
H2B H 0.134667 0.291475 0.016381 0.033 Uiso 1 1 calc R U . . .
C3 C 0.1870(15) 0.4004(6) -0.0197(5) 0.031(3) Uani 1 1 d . . . . .
H3A H 0.079344 0.388683 -0.051394 0.037 Uiso 1 1 calc R U . . .
H3B H 0.167055 0.451477 -0.001637 0.037 Uiso 1 1 calc R U . . .
C4 C 0.3669(15) 0.3993(6) -0.0461(5) 0.030(3) Uani 1 1 d . . . . .
H4A H 0.365043 0.358648 -0.077545 0.036 Uiso 1 1 calc R U . . .
H4B H 0.390998 0.449868 -0.064221 0.036 Uiso 1 1 calc R U . . .
C5 C 0.6881(14) 0.3647(6) -0.0088(5) 0.033(3) Uani 1 1 d . . . . .
H5A H 0.774541 0.354025 0.028625 0.049 Uiso 1 1 calc R U . . .
H5B H 0.679439 0.319150 -0.035371 0.049 Uiso 1 1 calc R U . . .
H5C H 0.734318 0.408653 -0.030070 0.049 Uiso 1 1 calc R U . . .
C6 C 0.5267(12) 0.3095(5) 0.1016(4) 0.019(2) Uani 1 1 d . . . . .
C7 C 0.5577(14) 0.3696(5) 0.1468(5) 0.022(2) Uani 1 1 d . . . . .
C8 C 0.6759(13) 0.3399(5) 0.1990(5) 0.022(2) Uani 1 1 d . . . . .
H8 H 0.720367 0.368352 0.237644 0.027 Uiso 1 1 calc R U . . .
C9 C 0.7194(13) 0.2613(5) 0.1854(4) 0.020(2) Uani 1 1 d . . . . .
H9 H 0.797918 0.225659 0.214006 0.024 Uiso 1 1 calc R U . . .
C10 C 0.6308(13) 0.2410(5) 0.1253(4) 0.022(2) Uani 1 1 d . . . . .
C11 C 0.6339(14) 0.5280(5) 0.1209(4) 0.023(2) Uani 1 1 d . . . . .
C12 C 0.5955(15) 0.6071(5) 0.1183(5) 0.028(3) Uani 1 1 d . . . . .
H12 H 0.476723 0.624957 0.125646 0.034 Uiso 1 1 calc R U . . .
C13 C 0.7275(17) 0.6597(6) 0.1052(5) 0.036(3) Uani 1 1 d . . . . .
H13 H 0.699759 0.713314 0.104126 0.044 Uiso 1 1 calc R U . . .
C14 C 0.8997(16) 0.6342(6) 0.0937(5) 0.034(3) Uani 1 1 d . . . . .
H14 H 0.990958 0.670153 0.084734 0.041 Uiso 1 1 calc R U . . .
C15 C 0.9386(15) 0.5560(6) 0.0953(5) 0.034(3) Uani 1 1 d . . . . .
H15 H 1.055724 0.538337 0.086214 0.041 Uiso 1 1 calc R U . . .
C16 C 0.8091(14) 0.5031(6) 0.1100(5) 0.027(2) Uani 1 1 d . . . . .
H16 H 0.839627 0.449753 0.112698 0.033 Uiso 1 1 calc R U . . .
C17 C 0.4344(15) 0.4912(5) 0.2174(5) 0.026(2) Uani 1 1 d . . . . .
C18 C 0.2633(16) 0.4925(5) 0.2371(5) 0.033(3) Uani 1 1 d . . . . .
H18 H 0.154479 0.480441 0.209132 0.040 Uiso 1 1 calc R U . . .
C19 C 0.2451(18) 0.5109(6) 0.2971(6) 0.041(3) Uani 1 1 d . . . . .
H19 H 0.125294 0.510626 0.309738 0.049 Uiso 1 1 calc R U . . .
C20 C 0.400(2) 0.5295(7) 0.3378(6) 0.052(4) Uani 1 1 d . . . . .
H20 H 0.388294 0.540994 0.378952 0.063 Uiso 1 1 calc R U . . .
C21 C 0.5751(18) 0.5316(6) 0.3193(5) 0.042(3) Uani 1 1 d . . . . .
H21 H 0.682537 0.545100 0.347419 0.051 Uiso 1 1 calc R U . . .
C22 C 0.5914(17) 0.5135(6) 0.2585(5) 0.035(3) Uani 1 1 d . . . . .
H22 H 0.710086 0.516423 0.245209 0.042 Uiso 1 1 calc R U . . .
C23 C 0.7791(16) 0.1479(6) 0.0258(5) 0.041(3) Uani 1 1 d . . . . .
H23A H 0.784192 0.096420 0.007753 0.061 Uiso 1 1 calc R U . . .
H23B H 0.719025 0.183918 -0.005163 0.061 Uiso 1 1 calc R U . . .
H23C H 0.906302 0.165651 0.040743 0.061 Uiso 1 1 calc R U . . .
C24 C 0.7628(17) 0.0792(6) 0.1517(5) 0.045(3) Uani 1 1 d . . . . .
H24A H 0.772018 0.026967 0.135483 0.068 Uiso 1 1 calc R U . . .
H24B H 0.888500 0.099230 0.165842 0.068 Uiso 1 1 calc R U . . .
H24C H 0.691273 0.077784 0.185915 0.068 Uiso 1 1 calc R U . . .
C25 C 0.4055(15) 0.1032(6) 0.0604(5) 0.033(3) Uani 1 1 d . . . . .
H25A H 0.419849 0.052130 0.042690 0.050 Uiso 1 1 calc R U . . .
H25B H 0.331420 0.098736 0.093798 0.050 Uiso 1 1 calc R U . . .
H25C H 0.341814 0.137781 0.028977 0.050 Uiso 1 1 calc R U . . .
C26 C 0.1730(15) 0.2279(7) 0.1624(5) 0.033(3) Uani 1 1 d . . . . .
H26 H 0.105606 0.214393 0.121033 0.040 Uiso 1 1 calc R U . . .
C27 C 0.1658(14) 0.3000(7) 0.1919(5) 0.035(3) Uani 1 1 d . . . . .
H27 H 0.092438 0.346032 0.174990 0.042 Uiso 1 1 calc R U . . .
C28 C 0.2815(14) 0.2960(6) 0.2492(5) 0.033(3) Uani 1 1 d . . . . .
H28 H 0.303101 0.338462 0.279995 0.040 Uiso 1 1 calc R U . . .
C29 C 0.3625(15) 0.2208(6) 0.2552(5) 0.028(3) Uani 1 1 d . . . . .
H29 H 0.449901 0.201077 0.291030 0.034 Uiso 1 1 calc R U . . .
C30 C 0.2959(16) 0.1785(6) 0.2007(5) 0.035(3) Uani 1 1 d . . . . .
H30 H 0.327781 0.123942 0.191711 0.043 Uiso 1 1 calc R U . . .
C31 C 0.0664(14) 0.9682(5) 0.3161(5) 0.026(2) Uani 1 1 d . . . . .
H31 H 0.080957 0.969593 0.271997 0.031 Uiso 1 1 calc R U . . .
C32 C -0.1406(14) 0.9830(5) 0.3224(5) 0.029(3) Uani 1 1 d . . . . .
H32A H -0.176111 0.954015 0.357408 0.035 Uiso 1 1 calc R U . . .
H32B H -0.223804 0.967258 0.284872 0.035 Uiso 1 1 calc R U . . .
C33 C -0.1537(14) 1.0722(5) 0.3330(5) 0.030(3) Uani 1 1 d . . . . .
H33A H -0.247053 1.096261 0.301330 0.036 Uiso 1 1 calc R U . . .
H33B H -0.188038 1.083460 0.373647 0.036 Uiso 1 1 calc R U . . .
C34 C 0.0424(14) 1.1011(6) 0.3284(5) 0.032(3) Uani 1 1 d . . . . .
H34A H 0.052971 1.116562 0.286054 0.039 Uiso 1 1 calc R U . . .
H34B H 0.075170 1.145762 0.355745 0.039 Uiso 1 1 calc R U . . .
C35 C 0.3538(15) 1.0436(5) 0.3350(5) 0.031(3) Uani 1 1 d . . . . .
H35A H 0.426083 0.997435 0.348894 0.046 Uiso 1 1 calc R U . . .
H35B H 0.352842 1.050363 0.291104 0.046 Uiso 1 1 calc R U . . .
H35C H 0.411034 1.088956 0.356762 0.046 Uiso 1 1 calc R U . . .
C36 C 0.1581(13) 0.8957(5) 0.3450(4) 0.017(2) Uani 1 1 d . . . . .
C37 C 0.2006(14) 0.8843(5) 0.4089(5) 0.024(2) Uani 1 1 d . . . . .
C38 C 0.3075(13) 0.8148(5) 0.4170(5) 0.023(2) Uani 1 1 d . . . . .
H38 H 0.357569 0.791160 0.457309 0.028 Uiso 1 1 calc R U . . .
C39 C 0.3280(12) 0.7835(6) 0.3595(4) 0.022(2) Uani 1 1 d . . . . .
H39 H 0.395264 0.734560 0.352599 0.026 Uiso 1 1 calc R U . . .
C40 C 0.2348(13) 0.8340(5) 0.3122(5) 0.022(2) Uani 1 1 d . . . . .
C41 C 0.1505(18) 0.8872(6) 0.5342(5) 0.036(3) Uani 1 1 d . . . . .
C42 C 0.314(2) 0.8634(7) 0.5679(6) 0.055(4) Uani 1 1 d . . . . .
H42 H 0.429032 0.878141 0.555527 0.066 Uiso 1 1 calc R U . . .
C43 C 0.316(2) 0.8183(8) 0.6198(7) 0.080(5) Uani 1 1 d . . . . .
H43 H 0.432146 0.803911 0.643185 0.096 Uiso 1 1 calc R U . . .
C44 C 0.150(3) 0.7945(8) 0.6372(5) 0.068(5) Uani 1 1 d . . . . .
H44 H 0.150038 0.762655 0.672080 0.082 Uiso 1 1 calc R U . . .
C45 C -0.016(2) 0.8177(7) 0.6034(6) 0.063(4) Uani 1 1 d . . . . .
H45 H -0.132032 0.802152 0.615008 0.075 Uiso 1 1 calc R U . . .
C46 C -0.0139(19) 0.8635(6) 0.5526(6) 0.048(3) Uani 1 1 d . . . . .
H46 H -0.129216 0.879094 0.529639 0.057 Uiso 1 1 calc R U . . .
C47 C 0.3366(14) 1.0108(5) 0.4835(4) 0.021(2) Uani 1 1 d . . . . .
C48 C 0.2999(15) 1.0867(5) 0.5021(5) 0.031(3) Uani 1 1 d . . . . .
H48 H 0.176636 1.101006 0.507525 0.037 Uiso 1 1 calc R U . . .
C49 C 0.4424(15) 1.1400(6) 0.5122(5) 0.040(3) Uani 1 1 d . . . . .
H49 H 0.416314 1.191041 0.524209 0.048 Uiso 1 1 calc R U . . .
C50 C 0.6242(16) 1.1200(6) 0.5052(5) 0.038(3) Uani 1 1 d . . . . .
H50 H 0.721438 1.157223 0.512028 0.045 Uiso 1 1 calc R U . . .
C51 C 0.6628(14) 1.0457(6) 0.4882(4) 0.027(2) Uani 1 1 d . . . . .
H51 H 0.786951 1.031190 0.484192 0.033 Uiso 1 1 calc R U . . .
C52 C 0.5177(14) 0.9922(5) 0.4770(4) 0.023(2) Uani 1 1 d . . . . .
H52 H 0.544587 0.941500 0.464621 0.028 Uiso 1 1 calc R U . . .
C53 C 0.3066(18) 0.7192(7) 0.2158(6) 0.051(4) Uani 1 1 d . . . . .
H53A H 0.434417 0.712833 0.237146 0.076 Uiso 1 1 calc R U . . .
H53B H 0.224334 0.681611 0.231437 0.076 Uiso 1 1 calc R U . . .
H53C H 0.304931 0.710858 0.172021 0.076 Uiso 1 1 calc R U . . .
C54 C -0.0200(15) 0.8324(6) 0.1886(5) 0.039(3) Uani 1 1 d . . . . .
H54A H -0.021711 0.824546 0.144702 0.059 Uiso 1 1 calc R U . . .
H54B H -0.102291 0.794488 0.203888 0.059 Uiso 1 1 calc R U . . .
H54C H -0.063892 0.884607 0.195779 0.059 Uiso 1 1 calc R U . . .
C55 C 0.3740(17) 0.8932(7) 0.1973(5) 0.046(3) Uani 1 1 d . . . . .
H55A H 0.503118 0.887949 0.217822 0.069 Uiso 1 1 calc R U . . .
H55B H 0.369807 0.884496 0.153449 0.069 Uiso 1 1 calc R U . . .
H55C H 0.328266 0.945198 0.204164 0.069 Uiso 1 1 calc R U . . .
C56 C -0.2208(13) 0.7788(7) 0.3326(5) 0.040(3) Uani 1 1 d . . . . .
H56 H -0.292224 0.812680 0.300773 0.047 Uiso 1 1 calc R U . . .
C57 C -0.2025(14) 0.7909(6) 0.3959(5) 0.037(3) Uani 1 1 d . . . . .
H57 H -0.259658 0.834012 0.416696 0.045 Uiso 1 1 calc R U . . .
C58 C -0.0867(14) 0.7312(6) 0.4252(5) 0.030(3) Uani 1 1 d . . . . .
H58 H -0.049555 0.724179 0.470113 0.036 Uiso 1 1 calc R U . . .
C59 C -0.0393(14) 0.6823(6) 0.3788(5) 0.032(3) Uani 1 1 d . . . . .
H59 H 0.040951 0.635168 0.385479 0.039 Uiso 1 1 calc R U . . .
C60 C -0.1200(15) 0.7121(6) 0.3211(6) 0.039(3) Uani 1 1 d . . . . .
H60 H -0.108428 0.689724 0.280296 0.047 Uiso 1 1 calc R U . . .
Fe1 Fe 0.4371(2) 0.27484(7) 0.18070(6) 0.0239(4) Uani 1 1 d . . . . .
Fe2 Fe 0.05459(19) 0.79207(7) 0.36855(6) 0.0238(4) Uani 1 1 d . . . . .
N1 N 0.5045(12) 0.3827(4) 0.0064(4) 0.026(2) Uani 1 1 d . . . . .
N2 N 0.1638(11) 1.0350(4) 0.3474(4) 0.0238(19) Uani 1 1 d . . . . .
P1 P 0.4437(4) 0.46436(14) 0.13778(12) 0.0243(6) Uani 1 1 d . . . . .
P2 P 0.1307(4) 0.94846(14) 0.46588(12) 0.0231(6) Uani 1 1 d . . . . .
Si1 Si 0.6419(4) 0.14348(15) 0.09047(14) 0.0286(7) Uani 1 1 d . . . . .
Si2 Si 0.2224(4) 0.81993(16) 0.22895(14) 0.0330(8) Uani 1 1 d . . . . .

loop_
_atom_site_aniso_label
_atom_site_aniso_U_11
_atom_site_aniso_U_22
_atom_site_aniso_U_33
_atom_site_aniso_U_23
_atom_site_aniso_U_13
_atom_site_aniso_U_12
C1 0.021(6) 0.020(5) 0.027(6) 0.011(5) 0.004(4) 0.000(4)
C2 0.012(5) 0.040(6) 0.030(6) 0.003(5) 0.002(4) 0.003(5)
C3 0.036(7) 0.033(6) 0.021(6) -0.002(5) -0.006(5) 0.004(5)
C4 0.034(7) 0.022(5) 0.037(7) 0.009(5) 0.010(5) 0.008(5)
C5 0.029(7) 0.039(6) 0.031(7) 0.005(5) 0.008(5) -0.006(5)
C6 0.013(5) 0.023(5) 0.023(5) 0.006(4) 0.006(4) -0.001(4)
C7 0.028(6) 0.023(5) 0.019(6) 0.005(5) 0.014(5) -0.006(4)
C8 0.018(5) 0.019(5) 0.029(6) -0.006(5) 0.001(5) -0.004(4)
C9 0.016(5) 0.023(5) 0.021(5) 0.001(5) 0.001(4) -0.001(4)
C10 0.013(5) 0.026(5) 0.030(6) 0.002(5) 0.010(5) -0.004(4)
C11 0.026(6) 0.016(5) 0.026(6) 0.004(5) 0.006(5) -0.003(4)
C12 0.029(6) 0.024(5) 0.035(7) -0.001(5) 0.014(5) 0.003(5)
C13 0.051(8) 0.015(5) 0.043(7) -0.001(5) 0.007(6) -0.006(5)
C14 0.042(7) 0.032(6) 0.029(7) -0.002(5) 0.004(5) -0.015(5)
C15 0.028(6) 0.036(6) 0.041(7) 0.006(6) 0.012(5) 0.007(5)
C16 0.025(6) 0.025(5) 0.034(6) 0.000(5) 0.010(5) -0.002(5)
C17 0.029(6) 0.027(5) 0.023(6) -0.003(5) 0.005(5) -0.002(5)
C18 0.041(7) 0.025(5) 0.032(7) -0.008(5) 0.002(5) 0.004(5)
C19 0.039(8) 0.041(7) 0.047(8) -0.007(6) 0.020(6) -0.002(6)
C20 0.065(10) 0.054(8) 0.042(8) -0.016(7) 0.026(8) 0.001(7)
C21 0.052(8) 0.040(7) 0.033(7) -0.006(6) -0.002(6) -0.006(6)
C22 0.043(7) 0.024(5) 0.039(7) 0.002(5) 0.009(6) -0.001(5)
C23 0.040(7) 0.040(6) 0.041(7) -0.009(6) 0.004(6) 0.006(6)
C24 0.054(8) 0.023(6) 0.051(8) 0.000(6) -0.017(6) -0.002(6)
C25 0.040(7) 0.026(5) 0.030(6) -0.003(5) -0.007(5) -0.005(5)
C26 0.022(6) 0.049(7) 0.028(7) -0.001(6) 0.003(5) -0.008(5)
C27 0.017(5) 0.055(7) 0.037(7) -0.002(6) 0.011(5) -0.004(5)
C28 0.037(6) 0.039(6) 0.027(6) -0.009(6) 0.014(5) -0.009(6)
C29 0.029(6) 0.037(6) 0.020(6) 0.002(5) 0.008(5) -0.013(5)
C30 0.034(7) 0.036(6) 0.038(7) -0.003(6) 0.010(6) -0.019(5)
C31 0.027(6) 0.028(6) 0.021(6) 0.000(5) 0.000(5) 0.002(5)
C32 0.028(6) 0.023(5) 0.034(7) 0.003(5) -0.004(5) 0.004(4)
C33 0.021(6) 0.021(5) 0.047(7) 0.007(5) 0.002(5) 0.008(4)
C34 0.027(6) 0.026(5) 0.044(7) 0.000(5) 0.007(5) 0.001(5)
C35 0.030(7) 0.019(5) 0.042(7) 0.009(5) 0.003(5) -0.002(5)
C36 0.013(5) 0.014(5) 0.024(6) 0.005(4) 0.007(4) -0.003(4)
C37 0.022(6) 0.018(5) 0.033(6) -0.014(5) 0.007(5) -0.004(4)
C38 0.021(5) 0.016(5) 0.032(6) 0.007(5) 0.000(4) -0.001(4)
C39 0.014(5) 0.015(5) 0.037(6) -0.002(5) 0.002(4) -0.003(4)
C40 0.017(5) 0.018(5) 0.032(6) -0.008(5) 0.003(5) -0.008(4)
C41 0.061(9) 0.023(6) 0.027(7) -0.009(5) 0.013(6) -0.006(6)
C42 0.074(11) 0.045(7) 0.039(8) 0.022(6) -0.013(7) -0.032(7)
C43 0.095(13) 0.065(10) 0.064(10) 0.019(8) -0.036(9) -0.050(9)
C44 0.127(14) 0.046(8) 0.024(7) 0.009(7) -0.013(8) -0.035(10)
C45 0.097(13) 0.046(8) 0.053(9) 0.013(7) 0.034(9) -0.016(8)
C46 0.055(9) 0.036(7) 0.055(9) 0.002(6) 0.019(7) -0.003(6)
C47 0.025(6) 0.019(5) 0.018(6) -0.005(4) 0.004(5) -0.003(4)
C48 0.025(6) 0.023(5) 0.047(7) -0.018(5) 0.009(5) -0.001(5)
C49 0.033(7) 0.023(5) 0.067(9) -0.007(6) 0.017(6) 0.006(5)
C50 0.037(7) 0.029(6) 0.048(8) -0.016(6) 0.008(6) -0.011(5)
C51 0.023(6) 0.035(6) 0.022(6) 0.000(5) 0.001(5) 0.001(5)
C52 0.032(6) 0.016(5) 0.022(6) 0.001(4) 0.005(5) 0.008(4)
C53 0.055(9) 0.054(8) 0.042(8) -0.019(7) 0.002(7) 0.016(7)
C54 0.043(8) 0.045(7) 0.028(6) -0.007(6) 0.000(5) -0.006(6)
C55 0.051(8) 0.065(8) 0.027(7) 0.001(6) 0.022(6) -0.008(7)
C56 0.022(6) 0.036(6) 0.057(8) 0.011(7) -0.006(5) -0.012(5)
C57 0.024(6) 0.030(6) 0.060(8) 0.001(6) 0.012(5) -0.004(5)
C58 0.024(6) 0.026(5) 0.043(7) 0.009(5) 0.015(5) -0.008(5)
C59 0.019(6) 0.023(6) 0.052(8) 0.008(6) -0.001(5) -0.005(5)
C60 0.028(7) 0.035(6) 0.051(8) -0.004(6) -0.005(6) -0.016(5)
Fe1 0.0219(8) 0.0240(8) 0.0262(8) 0.0018(7) 0.0051(6) -0.0051(6)
Fe2 0.0189(8) 0.0179(7) 0.0346(9) 0.0013(7) 0.0040(7) -0.0022(6)
N1 0.025(5) 0.020(4) 0.032(5) 0.007(4) 0.005(4) 0.005(4)
N2 0.025(5) 0.017(4) 0.030(5) 0.003(4) 0.007(4) 0.000(4)
P1 0.0226(15) 0.0223(14) 0.0278(16) -0.0011(13) 0.0036(12) 0.0013(12)
P2 0.0239(15) 0.0200(13) 0.0265(16) -0.0001(12) 0.0079(12) 0.0007(11)
Si1 0.0316(18) 0.0197(14) 0.0326(18) -0.0033(13) -0.0010(14) -0.0012(13)
Si2 0.0348(19) 0.0346(17) 0.0290(18) -0.0085(15) 0.0027(14) -0.0003(14)

loop_
_atom_type_symbol
_atom_type_description
_atom_type_scat_dispersion_real
_atom_type_scat_dispersion_imag
_atom_type_scat_source
C C 0.0033 0.0016 'International Tables Vol C Tables 4.2.6.8 and 6.1.1.4'
H H 0.0000 0.0000 'International Tables Vol C Tables 4.2.6.8 and 6.1.1.4'
Fe Fe 0.3463 0.8444 'International Tables Vol C Tables 4.2.6.8 and 6.1.1.4'
N N 0.0061 0.0033 'International Tables Vol C Tables 4.2.6.8 and 6.1.1.4'
P P 0.1023 0.0942 'International Tables Vol C Tables 4.2.6.8 and 6.1.1.4'
Si Si 0.0817 0.0704 'International Tables Vol C Tables 4.2.6.8 and 6.1.1.4'

loop_
_geom_angle_atom_site_label_1
_geom_angle_atom_site_label_2
_geom_angle_atom_site_label_3
_geom_angle
_geom_angle_site_symmetry_1
_geom_angle_site_symmetry_3
N1 C1 C6 109.7(8) . .
N1 C1 C2 103.3(7) . .
C6 C1 C2 117.4(8) . .
C1 C2 C3 103.9(8) . .
C4 C3 C2 104.7(8) . .
N1 C4 C3 102.8(8) . .
C7 C6 C10 108.6(8) . .
C7 C6 C1 126.4(8) . .
C10 C6 C1 124.7(8) . .
C7 C6 Fe1 69.7(5) . .
C10 C6 Fe1 70.4(5) . .
C1 C6 Fe1 131.4(6) . .
C8 C7 C6 108.4(8) . .
C8 C7 P1 128.0(8) . .
C6 C7 P1 123.4(8) . .
C8 C7 Fe1 69.5(5) . .
C6 C7 Fe1 69.3(5) . .
P1 C7 Fe1 123.1(5) . .
C7 C8 C9 107.1(9) . .
C7 C8 Fe1 69.7(5) . .
C9 C8 Fe1 69.1(5) . .
C10 C9 C8 110.2(9) . .
C10 C9 Fe1 71.1(5) . .
C8 C9 Fe1 69.7(5) . .
C9 C10 C6 105.7(8) . .
C9 C10 Si1 124.5(7) . .
C6 C10 Si1 129.7(7) . .
C9 C10 Fe1 68.3(5) . .
C6 C10 Fe1 68.1(5) . .
Si1 C10 Fe1 125.1(5) . .
C16 C11 C12 118.4(9) . .
C16 C11 P1 125.2(7) . .
C12 C11 P1 116.4(7) . .
C13 C12 C11 121.1(9) . .
C14 C13 C12 119.9(9) . .
C15 C14 C13 119.6(10) . .
C14 C15 C16 120.8(10) . .
C11 C16 C15 120.1(9) . .
C18 C17 C22 118.1(10) . .
C18 C17 P1 118.3(8) . .
C22 C17 P1 123.6(8) . .
C17 C18 C19 121.7(11) . .
C20 C19 C18 119.9(11) . .
C19 C20 C21 120.3(12) . .
C20 C21 C22 119.2(12) . .
C17 C22 C21 120.7(11) . .
C30 C26 C27 108.5(10) . .
C30 C26 Fe1 68.9(6) . .
C27 C26 Fe1 69.9(6) . .
C26 C27 C28 108.4(10) . .
C26 C27 Fe1 69.9(6) . .
C28 C27 Fe1 69.6(6) . .
C29 C28 C27 107.9(10) . .
C29 C28 Fe1 69.1(6) . .
C27 C28 Fe1 70.1(5) . .
C28 C29 C30 107.9(10) . .
C28 C29 Fe1 70.2(6) . .
C30 C29 Fe1 69.4(6) . .
C26 C30 C29 107.3(10) . .
C26 C30 Fe1 70.5(6) . .
C29 C30 Fe1 69.4(5) . .
N2 C31 C36 107.6(8) . .
N2 C31 C32 103.3(7) . .
C36 C31 C32 117.9(8) . .
C31 C32 C33 104.9(8) . .
C34 C33 C32 103.7(8) . .
N2 C34 C33 104.4(7) . .
C37 C36 C40 111.0(8) . .
C37 C36 C31 123.5(8) . .
C40 C36 C31 125.0(9) . .
C37 C36 Fe2 69.9(5) . .
C40 C36 Fe2 70.3(5) . .
C31 C36 Fe2 133.0(7) . .
C38 C37 C36 106.0(8) . .
C38 C37 P2 129.2(8) . .
C36 C37 P2 124.8(7) . .
C38 C37 Fe2 68.4(5) . .
C36 C37 Fe2 69.5(5) . .
P2 C37 Fe2 127.2(5) . .
C39 C38 C37 109.8(9) . .
C39 C38 Fe2 69.7(5) . .
C37 C38 Fe2 70.5(6) . .
C38 C39 C40 108.7(8) . .
C38 C39 Fe2 69.3(5) . .
C40 C39 Fe2 70.8(5) . .
C36 C40 C39 104.6(8) . .
C36 C40 Si2 129.3(8) . .
C39 C40 Si2 126.1(7) . .
C36 C40 Fe2 68.4(5) . .
C39 C40 Fe2 67.5(5) . .
Si2 C40 Fe2 128.0(5) . .
C42 C41 C46 117.6(11) . .
C42 C41 P2 125.5(10) . .
C46 C41 P2 116.9(10) . .
C41 C42 C43 121.9(13) . .
C44 C43 C42 119.7(14) . .
C45 C44 C43 119.2(12) . .
C44 C45 C46 119.6(14) . .
C41 C46 C45 122.1(14) . .
C52 C47 C48 118.0(9) . .
C52 C47 P2 126.6(7) . .
C48 C47 P2 115.3(7) . .
C49 C48 C47 120.1(9) . .
C48 C49 C50 120.8(9) . .
C51 C50 C49 119.7(10) . .
C50 C51 C52 119.4(10) . .
C47 C52 C51 122.0(8) . .
C57 C56 C60 109.1(10) . .
C57 C56 Fe2 69.7(6) . .
C60 C56 Fe2 70.3(6) . .
C58 C57 C56 108.0(10) . .
C58 C57 Fe2 69.1(5) . .
C56 C57 Fe2 70.1(6) . .
C57 C58 C59 107.0(10) . .
C57 C58 Fe2 69.9(5) . .
C59 C58 Fe2 70.3(6) . .
C60 C59 C58 109.0(10) . .
C60 C59 Fe2 70.2(6) . .
C58 C59 Fe2 69.2(5) . .
C59 C60 C56 106.8(11) . .
C59 C60 Fe2 69.3(6) . .
C56 C60 Fe2 69.5(6) . .
C29 Fe1 C9 106.8(4) . .
C29 Fe1 C30 41.2(4) . .
C9 Fe1 C30 115.1(4) . .
C29 Fe1 C6 169.6(4) . .
C9 Fe1 C6 68.6(4) . .
C30 Fe1 C6 131.2(4) . .
C29 Fe1 C8 114.1(4) . .
C9 Fe1 C8 41.1(3) . .
C30 Fe1 C8 147.2(4) . .
C6 Fe1 C8 69.1(4) . .
C29 Fe1 C27 68.1(4) . .
C9 Fe1 C27 168.8(4) . .
C30 Fe1 C27 68.3(5) . .
C6 Fe1 C27 118.0(4) . .
C8 Fe1 C27 130.5(4) . .
C29 Fe1 C7 147.3(4) . .
C9 Fe1 C7 68.6(4) . .
C30 Fe1 C7 170.9(4) . .
C6 Fe1 C7 41.1(4) . .
C8 Fe1 C7 40.7(4) . .
C27 Fe1 C7 109.8(4) . .
C29 Fe1 C28 40.8(4) . .
C9 Fe1 C28 129.6(4) . .
C30 Fe1 C28 68.8(4) . .
C6 Fe1 C28 149.2(4) . .
C8 Fe1 C28 107.1(4) . .
C27 Fe1 C28 40.2(4) . .
C7 Fe1 C28 116.0(4) . .
C29 Fe1 C26 68.2(4) . .
C9 Fe1 C26 148.8(4) . .
C30 Fe1 C26 40.5(4) . .
C6 Fe1 C26 110.4(4) . .
C8 Fe1 C26 169.9(4) . .
C27 Fe1 C26 40.1(4) . .
C7 Fe1 C26 132.5(4) . .
C28 Fe1 C26 67.8(4) . .
C29 Fe1 C10 129.2(4) . .
C9 Fe1 C10 40.7(4) . .
C30 Fe1 C10 107.5(4) . .
C6 Fe1 C10 41.4(3) . .
C8 Fe1 C10 69.5(4) . .
C27 Fe1 C10 150.2(4) . .
C7 Fe1 C10 69.4(4) . .
C28 Fe1 C10 168.1(4) . .
C26 Fe1 C10 117.3(4) . .
C38 Fe2 C39 41.0(4) . .
C38 Fe2 C58 105.8(4) . .
C39 Fe2 C58 127.8(4) . .
C38 Fe2 C37 41.1(4) . .
C39 Fe2 C37 69.7(4) . .
C58 Fe2 C37 114.2(4) . .
C38 Fe2 C59 114.3(4) . .
C39 Fe2 C59 106.8(4) . .
C58 Fe2 C59 40.6(4) . .
C37 Fe2 C59 146.7(4) . .
C38 Fe2 C56 169.3(4) . .
C39 Fe2 C56 149.7(4) . .
C58 Fe2 C56 68.4(5) . .
C37 Fe2 C56 131.8(4) . .
C59 Fe2 C56 67.6(4) . .
C38 Fe2 C57 129.6(4) . .
C39 Fe2 C57 167.6(4) . .
C58 Fe2 C57 41.0(4) . .
C37 Fe2 C57 108.2(4) . .
C59 Fe2 C57 67.9(4) . .
C56 Fe2 C57 40.2(4) . .
C38 Fe2 C36 68.1(4) . .
C39 Fe2 C36 68.8(4) . .
C58 Fe2 C36 148.5(4) . .
C37 Fe2 C36 40.6(4) . .
C59 Fe2 C36 170.8(4) . .
C56 Fe2 C36 111.8(4) . .
C57 Fe2 C36 118.1(4) . .
C38 Fe2 C60 147.5(4) . .
C39 Fe2 C60 115.8(4) . .
C58 Fe2 C60 68.8(5) . .
C37 Fe2 C60 171.1(4) . .
C59 Fe2 C60 40.6(4) . .
C56 Fe2 C60 40.2(4) . .
C57 Fe2 C60 68.1(5) . .
C36 Fe2 C60 133.1(4) . .
C38 Fe2 C40 69.5(4) . .
C39 Fe2 C40 41.6(4) . .
C58 Fe2 C40 167.9(4) . .
C37 Fe2 C40 70.1(4) . .
C59 Fe2 C40 130.1(4) . .
C56 Fe2 C40 118.0(4) . .
C57 Fe2 C40 150.2(4) . .
C36 Fe2 C40 41.3(3) . .
C60 Fe2 C40 108.8(4) . .
C4 N1 C5 113.6(8) . .
C4 N1 C1 104.8(8) . .
C5 N1 C1 112.2(7) . .
C35 N2 C34 114.2(7) . .
C35 N2 C31 113.2(7) . .
C34 N2 C31 104.7(8) . .
C17 P1 C7 101.7(4) . .
C17 P1 C11 100.3(4) . .
C7 P1 C11 102.7(4) . .
C37 P2 C41 103.0(5) . .
C37 P2 C47 102.0(4) . .
C41 P2 C47 101.7(5) . .
C10 Si1 C24 106.4(5) . .
C10 Si1 C23 110.0(4) . .
C24 Si1 C23 109.8(5) . .
C10 Si1 C25 113.0(5) . .
C24 Si1 C25 109.9(5) . .
C23 Si1 C25 107.7(5) . .
C54 Si2 C40 111.5(5) . .
C54 Si2 C55 107.6(6) . .
C40 Si2 C55 109.8(5) . .
C54 Si2 C53 109.6(5) . .
C40 Si2 C53 107.9(5) . .
C55 Si2 C53 110.3(6) . .

loop_
_geom_bond_atom_site_label_1
_geom_bond_atom_site_label_2
_geom_bond_distance
_geom_bond_site_symmetry_2
C1 N1 1.483(11) .
C1 C6 1.510(12) .
C1 C2 1.562(13) .
C2 C3 1.537(13) .
C3 C4 1.505(13) .
C4 N1 1.443(13) .
C5 N1 1.453(12) .
C6 C7 1.439(13) .
C6 C10 1.461(12) .
C6 Fe1 2.049(9) .
C7 C8 1.429(14) .
C7 P1 1.834(10) .
C7 Fe1 2.054(9) .
C8 C9 1.439(12) .
C8 Fe1 2.051(9) .
C9 C10 1.433(13) .
C9 Fe1 2.043(9) .
C10 Si1 1.864(10) .
C10 Fe1 2.080(9) .
C11 C16 1.393(13) .
C11 C12 1.398(13) .
C11 P1 1.844(9) .
C12 C13 1.381(13) .
C13 C14 1.381(14) .
C14 C15 1.383(14) .
C15 C16 1.384(13) .
C17 C18 1.373(13) .
C17 C22 1.401(14) .
C17 P1 1.836(10) .
C18 C19 1.393(14) .
C19 C20 1.372(17) .
C20 C21 1.385(16) .
C21 C22 1.407(15) .
C23 Si1 1.864(10) .
C24 Si1 1.869(11) .
C25 Si1 1.875(11) .
C26 C30 1.420(15) .
C26 C27 1.414(15) .
C26 Fe1 2.061(11) .
C27 C28 1.415(14) .
C27 Fe1 2.061(10) .
C28 C29 1.425(15) .
C28 Fe1 2.054(9) .
C29 C30 1.434(14) .
C29 Fe1 2.039(9) .
C30 Fe1 2.039(10) .
C31 N2 1.472(12) .
C31 C36 1.518(13) .
C31 C32 1.546(13) .
C32 C33 1.568(12) .
C33 C34 1.522(13) .
C34 N2 1.466(12) .
C35 N2 1.449(12) .
C36 C37 1.418(13) .
C36 C40 1.449(12) .
C36 Fe2 2.042(9) .
C37 C38 1.428(13) .
C37 P2 1.810(9) .
C37 Fe2 2.047(9) .
C38 C39 1.414(12) .
C38 Fe2 2.018(10) .
C39 C40 1.454(13) .
C39 Fe2 2.023(9) .
C40 Si2 1.850(10) .
C40 Fe2 2.068(10) .
C41 C42 1.365(16) .
C41 C46 1.377(15) .
C41 P2 1.837(11) .
C42 C43 1.388(17) .
C43 C44 1.382(19) .
C44 C45 1.379(19) .
C45 C46 1.380(16) .
C47 C52 1.377(13) .
C47 C48 1.416(12) .
C47 P2 1.834(10) .
C48 C49 1.377(14) .
C49 C50 1.392(14) .
C50 C51 1.380(14) .
C51 C52 1.394(13) .
C53 Si2 1.885(11) .
C54 Si2 1.859(11) .
C55 Si2 1.880(11) .
C56 C57 1.405(14) .
C56 C60 1.410(15) .
C56 Fe2 2.046(10) .
C57 C58 1.425(14) .
C57 Fe2 2.040(10) .
C58 C59 1.412(14) .
C58 Fe2 2.029(9) .
C59 C60 1.421(15) .
C59 Fe2 2.043(10) .
C60 Fe2 2.056(10) .
